data_2232704
loop_
_publ_author_name
'Caracelli, Ignez'
'Zukerman-Schpector, Julio'
'Machado, Andr\'e T. Lousada'
'Brocksom, Timothy J.'
'Ferreira, M. L\'ucia'
'Tiekink, Edward R. T.'

_publ_section_title
;
 (4<i>R</i>*,4a<i>S</i>*,4b<i>S</i>*,5<i>R</i>*,10a<i>R</i>*)-4-Hydroxy-4a,5-dimethyl-2-(propan-2-yl)-1,4,4a,4b,5,6,7,8,10,10a-decahydrophenanthren-1-one
;
_journal_coeditor_code HB6477
_journal_issue 12
_journal_name_full 'Acta Crystallographica Section E'
_journal_page_first o3338
_journal_paper_doi 10.1107/S1600536811048008
_journal_volume 67
_journal_year 2011
_chemical_formula_iupac 'C19 H28 O2'
_chemical_formula_moiety 'C19 H28 O2'
_chemical_formula_sum 'C19 H28 O2'
_chemical_formula_weight 288.41
_chemical_name_systematic
;
(4<i>R</i>*,4a<i>S</i>*,4b<i>S</i>*,5<i>R</i>*,10a<i>R</i>*)-4-Hydroxy-4a,5-\
dimethyl-2-(propan-2-yl)-1,4,4a,4b,5,6,7,8,10,10a-decahydrophenanthren-1-one
;
_space_group_IT_number 19
_symmetry_cell_setting orthorhombic
_symmetry_space_group_name_Hall 'P 2ac 2ab'
_symmetry_space_group_name_H-M 'P 21 21 21'
_atom_sites_solution_hydrogens geom
_atom_sites_solution_primary direct
_atom_sites_solution_secondary difmap
_audit_creation_method SHELXL-97
_cell_angle_alpha 90.00
_cell_angle_beta 90.00
_cell_angle_gamma 90.00
_cell_formula_units_Z 4
_cell_length_a 6.5507(9)
_cell_length_b 11.7330(10)
_cell_length_c 22.338(3)
_cell_measurement_reflns_used 23
_cell_measurement_temperature 290(2)
_cell_measurement_theta_max 16.47
_cell_measurement_theta_min 9.13
_cell_volume 1716.9(4)
_computing_cell_refinement 'CAD-4 Software (Enraf--Nonius, 1989)'
_computing_data_collection 'CAD-4 Software (Enraf--Nonius, 1989)'
_computing_data_reduction 'MolEN (Fair, 1990)'
_computing_molecular_graphics
;
ORTEP-3 (Farrugia, 1997), DIAMOND (Brandenburg, 2006)
and MarvinSketch (Chemaxon, 2009)
;
_computing_publication_material 'publCIF (Westrip, 2010)'
_computing_structure_refinement 'SHELXL97 (Sheldrick, 2008)'
_computing_structure_solution 'SIR92 (Altomare <i>et al.</i>, 1999)'
_diffrn_ambient_temperature 290(2)
_diffrn_measured_fraction_theta_full 0.997
_diffrn_measured_fraction_theta_max 0.997
_diffrn_measurement_device 'Enraf--Nonius CAD-4 Mach 3'
_diffrn_measurement_method \w/--2\q
_diffrn_radiation_monochromator graphite
_diffrn_radiation_source 'fine-focus sealed tube'
_diffrn_radiation_type MoK\a
_diffrn_radiation_wavelength 0.71073
_diffrn_reflns_av_R_equivalents 0.0384
_diffrn_reflns_av_sigmaI/netI 0.0571
_diffrn_reflns_limit_h_max 8
_diffrn_reflns_limit_h_min -1
_diffrn_reflns_limit_k_max 0
_diffrn_reflns_limit_k_min -14
_diffrn_reflns_limit_l_max 0
_diffrn_reflns_limit_l_min -27
_diffrn_reflns_number 2272
_diffrn_reflns_theta_full 25.95
_diffrn_reflns_theta_max 25.95
_diffrn_reflns_theta_min 1.96
_diffrn_standards_decay_% 2.0
_diffrn_standards_interval_time 30
_diffrn_standards_number 3
_exptl_absorpt_coefficient_mu 0.070
_exptl_absorpt_correction_type none
_exptl_crystal_colour colourless
_exptl_crystal_density_diffrn 1.116
_exptl_crystal_density_method 'not measured'
_exptl_crystal_description irregular
_exptl_crystal_F_000 632
_exptl_crystal_size_max 0.15
_exptl_crystal_size_mid 0.12
_exptl_crystal_size_min 0.09
_refine_diff_density_max 0.154
_refine_diff_density_min -0.112
_refine_ls_extinction_method none
_refine_ls_goodness_of_fit_ref 1.015
_refine_ls_hydrogen_treatment constr
_refine_ls_matrix_type full
_refine_ls_number_parameters 191
_refine_ls_number_reflns 1945
_refine_ls_number_restraints 0
_refine_ls_restrained_S_all 1.015
_refine_ls_R_factor_all 0.1028
_refine_ls_R_factor_gt 0.0372
_refine_ls_shift/su_max 0.000
_refine_ls_shift/su_mean 0.000
_refine_ls_structure_factor_coef Fsqd
_refine_ls_weighting_details 'calc w=1/[\s^2^(Fo^2^)+(0.0557P)^2^+0.0441P] where P=(Fo^2^+2Fc^2^)/3'
_refine_ls_weighting_scheme calc
_refine_ls_wR_factor_gt 0.0958
_refine_ls_wR_factor_ref 0.1219
_reflns_number_gt 1077
_reflns_number_total 1945
_reflns_threshold_expression >2\s(I)
_cod_data_source_file hb6477.cif
_cod_data_source_block I
_cod_database_code 2232704
_cod_database_fobs_code 2232704

loop_
_symmetry_equiv_pos_as_xyz
'x, y, z'
'-x+1/2, -y, z+1/2'
'x+1/2, -y+1/2, -z'
'-x, y+1/2, -z+1/2'

loop_
_atom_site_type_symbol
_atom_site_label
_atom_site_fract_x
_atom_site_fract_y
_atom_site_fract_z
_atom_site_U_iso_or_equiv
_atom_site_adp_type
_atom_site_calc_flag
_atom_site_refinement_flags
_atom_site_occupancy
_atom_site_symmetry_multiplicity
C C1 0.5700(5) 0.1474(3) 0.87731(12) 0.0536(8) Uani d . 1 1
H H1 0.6626 0.1974 0.8996 0.064 Uiso calc R 1 1
C C2 0.6209(4) 0.1683(2) 0.80946(13) 0.0488(8) Uani d . 1 1
C C3 0.4355(4) 0.1501(3) 0.76804(12) 0.0478(7) Uani d . 1 1
H H3 0.3371 0.2113 0.7758 0.057 Uiso calc R 1 1
C C4 0.4904(5) 0.1535(3) 0.70352(13) 0.0527(8) Uani d . 1 1
H H4 0.3867 0.1723 0.6769 0.063 Uiso calc R 1 1
C C5 0.6731(5) 0.1322(3) 0.68010(13) 0.0508(7) Uani d . 1 1
C C6 0.8399(5) 0.1005(3) 0.72195(15) 0.0559(8) Uani d . 1 1
C C7 0.7936(4) 0.0895(2) 0.78799(14) 0.0526(8) Uani d . 1 1
H H7 0.9173 0.1121 0.8096 0.063 Uiso calc R 1 1
C C8 0.7588(5) -0.0363(3) 0.80105(14) 0.0616(9) Uani d . 1 1
H H8A 0.6508 -0.0653 0.7755 0.074 Uiso calc R 1 1
H H8B 0.8823 -0.0789 0.7925 0.074 Uiso calc R 1 1
C C9 0.7016(6) -0.0514(3) 0.86456(15) 0.0656(9) Uani d . 1 1
H H9 0.7258 -0.1223 0.8818 0.079 Uiso calc R 1 1
C C10 0.6191(5) 0.0279(3) 0.89854(14) 0.0592(8) Uani d . 1 1
C C11 0.5787(7) 0.0058(4) 0.96343(16) 0.0875(13) Uani d . 1 1
H H11A 0.6721 0.0509 0.9874 0.105 Uiso calc R 1 1
H H11B 0.6046 -0.0739 0.9720 0.105 Uiso calc R 1 1
C C12 0.3627(8) 0.0344(4) 0.98085(18) 0.1012(15) Uani d . 1 1
H H12A 0.2688 -0.0165 0.9606 0.121 Uiso calc R 1 1
H H12B 0.3454 0.0245 1.0237 0.121 Uiso calc R 1 1
C C13 0.3167(8) 0.1551(3) 0.96402(16) 0.0900(12) Uani d . 1 1
H H13A 0.4014 0.2053 0.9880 0.108 Uiso calc R 1 1
H H13B 0.1753 0.1712 0.9738 0.108 Uiso calc R 1 1
C C14 0.3521(6) 0.1821(3) 0.89755(16) 0.0699(10) Uani d . 1 1
H H14 0.2546 0.1368 0.8743 0.084 Uiso calc R 1 1
C C15 0.6977(6) 0.2914(3) 0.80117(15) 0.0750(11) Uani d . 1 1
H H15A 0.5933 0.3438 0.8135 0.113 Uiso calc R 1 1
H H15B 0.7300 0.3041 0.7598 0.113 Uiso calc R 1 1
H H15C 0.8177 0.3030 0.8251 0.113 Uiso calc R 1 1
C C16 0.7253(5) 0.1371(3) 0.61470(13) 0.0627(9) Uani d . 1 1
H H16 0.8109 0.0708 0.6056 0.075 Uiso calc R 1 1
C C17 0.8497(8) 0.2431(4) 0.60174(17) 0.1106(16) Uani d . 1 1
H H17A 0.8863 0.2445 0.5601 0.166 Uiso calc R 1 1
H H17B 0.9713 0.2425 0.6257 0.166 Uiso calc R 1 1
H H17C 0.7704 0.3095 0.6111 0.166 Uiso calc R 1 1
C C18 0.5396(6) 0.1315(4) 0.57472(15) 0.0879(13) Uani d . 1 1
H H18A 0.5818 0.1327 0.5336 0.132 Uiso calc R 1 1
H H18B 0.4530 0.1958 0.5826 0.132 Uiso calc R 1 1
H H18C 0.4659 0.0624 0.5826 0.132 Uiso calc R 1 1
C C19 0.2980(9) 0.3082(3) 0.88848(17) 0.1022(16) Uani d . 1 1
H H19A 0.1605 0.3215 0.9015 0.153 Uiso calc R 1 1
H H19B 0.3100 0.3272 0.8468 0.153 Uiso calc R 1 1
H H19C 0.3898 0.3547 0.9114 0.153 Uiso calc R 1 1
O O1 1.0090(3) 0.0749(2) 0.70292(10) 0.0824(8) Uani d . 1 1
O O2 0.3390(3) 0.04403(17) 0.78121(9) 0.0563(6) Uani d . 1 1
H H2o 0.2390 0.0359 0.7595 0.085 Uiso calc R 1 1

loop_
_atom_site_aniso_label
_atom_site_aniso_U_11
_atom_site_aniso_U_22
_atom_site_aniso_U_33
_atom_site_aniso_U_12
_atom_site_aniso_U_13
_atom_site_aniso_U_23
C1 0.0577(17) 0.0556(18) 0.0474(17) -0.0035(17) -0.0097(15) -0.0039(15)
C2 0.0480(18) 0.0450(17) 0.0533(17) -0.0047(15) -0.0104(15) 0.0007(13)
C3 0.0434(16) 0.0470(17) 0.0529(17) 0.0061(15) -0.0055(13) 0.0023(14)
C4 0.0456(16) 0.0577(19) 0.0546(18) 0.0020(16) -0.0140(15) 0.0068(15)
C5 0.0432(16) 0.0584(19) 0.0509(16) -0.0044(16) -0.0060(15) 0.0036(15)
C6 0.0357(15) 0.068(2) 0.064(2) -0.0068(16) -0.0025(16) 0.0015(16)
C7 0.0381(16) 0.0631(19) 0.0566(19) -0.0061(15) -0.0127(15) 0.0056(16)
C8 0.0565(18) 0.060(2) 0.068(2) 0.0132(17) -0.0010(17) 0.0056(17)
C9 0.069(2) 0.057(2) 0.071(2) 0.0115(19) -0.0020(18) 0.0172(17)
C10 0.0614(19) 0.062(2) 0.0543(19) 0.0002(18) -0.0080(17) 0.0110(17)
C11 0.112(3) 0.089(3) 0.062(2) -0.001(3) 0.001(2) 0.012(2)
C12 0.127(4) 0.109(3) 0.068(2) -0.018(3) 0.028(3) 0.005(2)
C13 0.094(3) 0.108(3) 0.068(2) 0.009(3) 0.014(2) -0.017(2)
C14 0.072(2) 0.074(2) 0.064(2) 0.007(2) 0.002(2) -0.0152(17)
C15 0.092(3) 0.054(2) 0.079(2) -0.018(2) -0.014(2) 0.0031(17)
C16 0.0524(18) 0.082(2) 0.0536(19) -0.0020(19) -0.0015(16) 0.0041(17)
C17 0.129(4) 0.126(4) 0.077(3) -0.042(4) 0.018(3) 0.021(3)
C18 0.077(2) 0.130(3) 0.057(2) 0.019(3) -0.017(2) -0.009(2)
C19 0.129(4) 0.091(3) 0.087(3) 0.044(3) 0.007(3) -0.018(2)
O1 0.0360(11) 0.143(2) 0.0685(15) 0.0035(15) 0.0004(12) 0.0002(15)
O2 0.0438(11) 0.0629(13) 0.0623(13) -0.0109(12) -0.0077(11) -0.0014(11)

loop_
_atom_type_symbol
_atom_type_description
_atom_type_scat_dispersion_real
_atom_type_scat_dispersion_imag
_atom_type_scat_source
C C 0.0033 0.0016 'International Tables Vol C Tables 4.2.6.8 and 6.1.1.4'
H H 0.0000 0.0000 'International Tables Vol C Tables 4.2.6.8 and 6.1.1.4'
O O 0.0106 0.0060 'International Tables Vol C Tables 4.2.6.8 and 6.1.1.4'

loop_
_geom_angle_atom_site_label_1
_geom_angle_atom_site_label_2
_geom_angle_atom_site_label_3
_geom_angle
C10 C1 C14 110.3(3)
C10 C1 C2 113.7(2)
C14 C1 C2 115.8(3)
C10 C1 H1 105.3
C14 C1 H1 105.3
C2 C1 H1 105.3
C7 C2 C15 106.6(3)
C7 C2 C3 108.0(2)
C15 C2 C3 108.3(2)
C7 C2 C1 111.3(2)
C15 C2 C1 109.4(2)
C3 C2 C1 113.0(2)
O2 C3 C4 109.3(2)
O2 C3 C2 110.2(2)
C4 C3 C2 112.8(2)
O2 C3 H3 108.1
C4 C3 H3 108.1
C2 C3 H3 108.1
C5 C4 C3 126.5(3)
C5 C4 H4 116.8
C3 C4 H4 116.8
C4 C5 C6 117.5(3)
C4 C5 C16 125.5(3)
C6 C5 C16 117.0(3)
O1 C6 C5 120.6(3)
O1 C6 C7 120.0(3)
C5 C6 C7 119.2(3)
C6 C7 C8 107.5(3)
C6 C7 C2 113.6(2)
C8 C7 C2 114.4(3)
C6 C7 H7 107.0
C8 C7 H7 107.0
C2 C7 H7 107.0
C9 C8 C7 109.8(3)
C9 C8 H8A 109.7
C7 C8 H8A 109.7
C9 C8 H8B 109.7
C7 C8 H8B 109.7
H8A C8 H8B 108.2
C10 C9 C8 124.9(3)
C10 C9 H9 117.6
C8 C9 H9 117.6
C9 C10 C11 120.5(3)
C9 C10 C1 124.1(3)
C11 C10 C1 115.2(3)
C10 C11 C12 112.2(4)
C10 C11 H11A 109.2
C12 C11 H11A 109.2
C10 C11 H11B 109.2
C12 C11 H11B 109.2
H11A C11 H11B 107.9
C13 C12 C11 109.6(4)
C13 C12 H12A 109.7
C11 C12 H12A 109.7
C13 C12 H12B 109.7
C11 C12 H12B 109.7
H12A C12 H12B 108.2
C12 C13 C14 114.1(3)
C12 C13 H13A 108.7
C14 C13 H13A 108.7
C12 C13 H13B 108.7
C14 C13 H13B 108.7
H13A C13 H13B 107.6
C19 C14 C13 106.9(3)
C19 C14 C1 115.2(4)
C13 C14 C1 111.5(3)
C19 C14 H14 107.6
C13 C14 H14 107.6
C1 C14 H14 107.6
C2 C15 H15A 109.5
C2 C15 H15B 109.5
H15A C15 H15B 109.5
C2 C15 H15C 109.5
H15A C15 H15C 109.5
H15B C15 H15C 109.5
C5 C16 C18 113.0(3)
C5 C16 C17 109.8(3)
C18 C16 C17 110.9(3)
C5 C16 H16 107.6
C18 C16 H16 107.6
C17 C16 H16 107.6
C16 C17 H17A 109.5
C16 C17 H17B 109.5
H17A C17 H17B 109.5
C16 C17 H17C 109.5
H17A C17 H17C 109.5
H17B C17 H17C 109.5
C16 C18 H18A 109.5
C16 C18 H18B 109.5
H18A C18 H18B 109.5
C16 C18 H18C 109.5
H18A C18 H18C 109.5
H18B C18 H18C 109.5
C14 C19 H19A 109.5
C14 C19 H19B 109.5
H19A C19 H19B 109.5
C14 C19 H19C 109.5
H19A C19 H19C 109.5
H19B C19 H19C 109.5
C3 O2 H2o 109.5

loop_
_geom_bond_atom_site_label_1
_geom_bond_atom_site_label_2
_geom_bond_distance
C1 C10 1.514(4)
C1 C14 1.552(5)
C1 C2 1.571(4)
C1 H1 0.9800
C2 C7 1.538(4)
C2 C15 1.541(4)
C2 C3 1.542(4)
C3 O2 1.427(3)
C3 C4 1.486(4)
C3 H3 0.9800
C4 C5 1.330(4)
C4 H4 0.9300
C5 C6 1.485(4)
C5 C16 1.501(4)
C6 O1 1.224(4)
C6 C7 1.512(5)
C7 C8 1.522(4)
C7 H7 0.9800
C8 C9 1.478(4)
C8 H8A 0.9700
C8 H8B 0.9700
C9 C10 1.317(4)
C9 H9 0.9300
C10 C11 1.496(5)
C11 C12 1.505(6)
C11 H11A 0.9700
C11 H11B 0.9700
C12 C13 1.495(6)
C12 H12A 0.9700
C12 H12B 0.9700
C13 C14 1.536(5)
C13 H13A 0.9700
C13 H13B 0.9700
C14 C19 1.535(5)
C14 H14 0.9800
C15 H15A 0.9600
C15 H15B 0.9600
C15 H15C 0.9600
C16 C18 1.511(5)
C16 C17 1.515(5)
C16 H16 0.9800
C17 H17A 0.9600
C17 H17B 0.9600
C17 H17C 0.9600
C18 H18A 0.9600
C18 H18B 0.9600
C18 H18C 0.9600
C19 H19A 0.9600
C19 H19B 0.9600
C19 H19C 0.9600
O2 H2o 0.8200

loop_
_geom_hbond_atom_site_label_D
_geom_hbond_atom_site_label_H
_geom_hbond_atom_site_label_A
_geom_hbond_site_symmetry_A
_geom_hbond_distance_DH
_geom_hbond_distance_HA
_geom_hbond_distance_DA
_geom_hbond_angle_DHA
O2 H2o O1 1_455 0.82 2.02 2.804(3) 160

loop_
_geom_torsion_atom_site_label_1
_geom_torsion_atom_site_label_2
_geom_torsion_atom_site_label_3
_geom_torsion_atom_site_label_4
_geom_torsion
C10 C1 C2 C7 -26.9(3)
C14 C1 C2 C7 -156.1(3)
C10 C1 C2 C15 -144.5(3)
C14 C1 C2 C15 86.3(4)
C10 C1 C2 C3 94.8(3)
C14 C1 C2 C3 -34.5(4)
C7 C2 C3 O2 74.3(3)
C15 C2 C3 O2 -170.6(3)
C1 C2 C3 O2 -49.2(3)
C7 C2 C3 C4 -48.2(3)
C15 C2 C3 C4 67.0(3)
C1 C2 C3 C4 -171.7(3)
O2 C3 C4 C5 -99.1(4)
C2 C3 C4 C5 23.9(4)
C3 C4 C5 C6 0.8(5)
C3 C4 C5 C16 -179.5(3)
C4 C5 C6 O1 176.7(3)
C16 C5 C6 O1 -3.1(5)
C4 C5 C6 C7 2.3(4)
C16 C5 C6 C7 -177.4(3)
O1 C6 C7 C8 -77.0(4)
C5 C6 C7 C8 97.4(3)
O1 C6 C7 C2 155.4(3)
C5 C6 C7 C2 -30.2(4)
C15 C2 C7 C6 -64.5(3)
C3 C2 C7 C6 51.7(3)
C1 C2 C7 C6 176.3(2)
C15 C2 C7 C8 171.6(3)
C3 C2 C7 C8 -72.2(3)
C1 C2 C7 C8 52.4(3)
C6 C7 C8 C9 -176.9(3)
C2 C7 C8 C9 -49.8(4)
C7 C8 C9 C10 23.6(5)
C8 C9 C10 C11 -176.3(3)
C8 C9 C10 C1 0.0(6)
C14 C1 C10 C9 133.7(4)
C2 C1 C10 C9 1.7(5)
C14 C1 C10 C11 -49.8(4)
C2 C1 C10 C11 178.2(3)
C9 C10 C11 C12 -128.9(4)
C1 C10 C11 C12 54.5(5)
C10 C11 C12 C13 -55.1(5)
C11 C12 C13 C14 55.9(5)
C12 C13 C14 C19 -179.9(4)
C12 C13 C14 C1 -53.1(5)
C10 C1 C14 C19 169.7(3)
C2 C1 C14 C19 -59.4(4)
C10 C1 C14 C13 47.6(4)
C2 C1 C14 C13 178.5(3)
C4 C5 C16 C18 -18.6(5)
C6 C5 C16 C18 161.2(3)
C4 C5 C16 C17 105.8(4)
C6 C5 C16 C17 -74.5(4)

loop_
_cod_related_entry_id
_cod_related_entry_database
_cod_related_entry_code
1 ChemSpider 30657222
